data_4349773
loop_
_publ_author_name
'Chen, Yongdong'
'Zhang, Chaolei'
'Zhang, Jiangwei'
'Ye, Zhongbin'
'Zheng, Kai'
'Fang, Qihua'
'Li, Gao'

_publ_section_title
;
 Cu-Induced [H6W12O42]6&#x2212; polyoxometalate-based bimetallic cluster
 formation for renewable biomass inulin hydrolysis toward fructose
 production
;
_journal_issue 11
_journal_name_full 'Inorganic Chemistry Frontiers'
_journal_page_first 1917
_journal_paper_doi 10.1039/C7QI00516D
_journal_volume 4
_journal_year 2017
_chemical_formula_moiety 'Cu3 H22 O50 W12, 24(H2 O)'
_chemical_formula_sum 'Cu3 H70 O74 W12'
_chemical_formula_weight 3651.29
_space_group_crystal_system triclinic
_space_group_IT_number 2
_space_group_name_Hall '-P 1'
_space_group_name_H-M_alt 'P -1'
_atom_sites_solution_hydrogens mixed
_audit_creation_date 2017-07-29
_audit_creation_method
;
Olex2 1.2
(compiled 2017.07.20 svn.r3457 for OlexSys, GUI svn.r5370)
;
_audit_update_record
;
2017-08-13 deposited with the CCDC.
2017-10-12 downloaded from the CCDC.
;
_cell_angle_alpha 113.737(4)
_cell_angle_beta 90.433(3)
_cell_angle_gamma 112.560(4)
_cell_formula_units_Z 1
_cell_length_a 10.6753(5)
_cell_length_b 12.7814(5)
_cell_length_c 13.0976(5)
_cell_measurement_reflns_used 6153
_cell_measurement_temperature 293(2)
_cell_measurement_theta_max 26.499
_cell_measurement_theta_min 2.971
_cell_volume 1482.74(13)
_computing_molecular_graphics 'Olex2 (Dolomanov et al., 2009)'
_computing_publication_material 'Olex2 (Dolomanov et al., 2009)'
_computing_structure_refinement 'ShelXL (Sheldrick, 2015)'
_diffrn_ambient_temperature 293(2)
_diffrn_detector_area_resol_mean 16.0971
_diffrn_measured_fraction_theta_full 0.999
_diffrn_measured_fraction_theta_max 0.998
_diffrn_measurement_device_type 'Xcalibur, Eos, Gemini'
_diffrn_measurement_method '\w scans'
_diffrn_radiation_type MoK\a
_diffrn_radiation_wavelength 0.71073
_diffrn_reflns_av_R_equivalents 0.0457
_diffrn_reflns_av_unetI/netI 0.0700
_diffrn_reflns_Laue_measured_fraction_full 0.999
_diffrn_reflns_Laue_measured_fraction_max 0.998
_diffrn_reflns_limit_h_max 13
_diffrn_reflns_limit_h_min -12
_diffrn_reflns_limit_k_max 15
_diffrn_reflns_limit_k_min -16
_diffrn_reflns_limit_l_max 16
_diffrn_reflns_limit_l_min -16
_diffrn_reflns_number 12665
_diffrn_reflns_point_group_measured_fraction_full 0.999
_diffrn_reflns_point_group_measured_fraction_max 0.998
_diffrn_reflns_theta_full 25.242
_diffrn_reflns_theta_max 26.499
_diffrn_reflns_theta_min 2.971
_exptl_absorpt_coefficient_mu 24.359
_exptl_absorpt_correction_T_max 0.008
_exptl_absorpt_correction_T_min 0.004
_exptl_absorpt_correction_type multi-scan
_exptl_crystal_colour green
_exptl_crystal_density_diffrn 4.071
_exptl_crystal_density_method 'not measured'
_exptl_crystal_description block
_exptl_crystal_F_000 1621
_exptl_crystal_size_max 0.4
_exptl_crystal_size_mid 0.2
_exptl_crystal_size_min 0.2
_refine_diff_density_max 1.096
_refine_diff_density_min -1.320
_refine_diff_density_rms 0.314
_refine_ls_extinction_method none
_refine_ls_goodness_of_fit_ref 1.071
_refine_ls_hydrogen_treatment mixed
_refine_ls_matrix_type full
_refine_ls_number_parameters 453
_refine_ls_number_reflns 6153
_refine_ls_number_restraints 6
_refine_ls_restrained_S_all 1.070
_refine_ls_R_factor_all 0.0552
_refine_ls_R_factor_gt 0.0482
_refine_ls_shift/su_max 0.000
_refine_ls_shift/su_mean 0.000
_refine_ls_structure_factor_coef Fsqd
_refine_ls_weighting_details 'w=1/[\s^2^(Fo^2^)+(0.0566P)^2^+4.6216P] where P=(Fo^2^+2Fc^2^)/3'
_refine_ls_weighting_scheme calc
_refine_ls_wR_factor_gt 0.0800
_refine_ls_wR_factor_ref 0.1062
_reflns_Friedel_coverage 0.000
_reflns_number_gt 5399
_reflns_number_total 6153
_reflns_threshold_expression 'I > 2\s(I)'
_cod_data_source_file c7qi00516d2.cif
_cod_data_source_block exp_4083
_cod_original_cell_volume 1482.73(12)
_cod_database_code 4349773
_shelx_shelxl_version_number 2016/6
_shelx_space_group_comment
;
The symmetry employed for this shelxl refinement is uniquely defined
by the following loop, which should always be used as a source of
symmetry information in preference to the above space-group names.
They are only intended as comments.
;
_olex2_refinement_description
;
1. Fixed Uiso
 At 1.5 times of:
  All H(H) groups, All O(H,H) groups
2. Restrained distances
 W6-H2
 2.3 with sigma of 0.02
 O2-H2
 0.8 with sigma of 0.02
 W2-H3
 2.3 with sigma of 0.02
 W5-H3_$1
 2.3 with sigma of 0.02
 W4-H3_$1
 2.3 with sigma of 0.02
 W5-H2
 2.5 with sigma of 0.02
3. Uiso/Uaniso restraints and constraints
Uanis(O1) \\sim Ueq, Uanis(O6) \\sim Ueq, Uanis(O9) \\sim Ueq, Uanis(O11) \\sim
Ueq, Uanis(O15) \\sim Ueq, Uanis(O17) \\sim Ueq, Uanis(O21) \\sim Ueq,
Uanis(O24) \\sim Ueq, Uanis(O4) \\sim Ueq, Uanis(O32) \\sim Ueq: with sigma of
0.001 and sigma for terminal atoms of 0.002
Uanis(O4) \\sim Ueq, Uanis(O13) \\sim Ueq, Uanis(O3) \\sim Ueq: with sigma of
0.01 and sigma for terminal atoms of 0.02
4.a Free rotating group:
 O33(H33A,H33B), O29(H29A,H29B), O32(H32A,H32B), O35(H35A,H35B), O34(H34A,
 H34B), O28(H28A,H28B), O30(H30A,H30B), O36(H36A,H36B), O27(H27A,H27B),
 O25(H25A,H25B), O31(H31A,H31B), O26(H26A,H26B)
4.b Rotating group:
 O24(H24A,H24B), O22(H22A,H22B), O23(H23A,H23B), O1AA(H1AA,H1AB)
4.c Ternary CH refined with riding coordinates:
 O1(H1)
;

loop_
_space_group_symop_operation_xyz
'x, y, z'
'-x, -y, -z'

loop_
_atom_site_label
_atom_site_type_symbol
_atom_site_fract_x
_atom_site_fract_y
_atom_site_fract_z
_atom_site_U_iso_or_equiv
_atom_site_adp_type
_atom_site_occupancy
_atom_site_site_symmetry_order
_atom_site_calc_flag
_atom_site_refinement_flags_posn
_atom_site_refinement_flags_adp
_atom_site_refinement_flags_occupancy
W1 W 0.24591(5) 0.26005(4) 0.25475(4) 0.00686(13) Uani 1 1 d . . .
W3 W -0.09900(5) 0.09909(4) 0.20093(4) 0.00625(13) Uani 1 1 d . . .
Cu3 Cu -0.500000 -0.500000 0.000000 0.0085(4) Uani 1 2 d S T P
W6 W 0.13246(5) -0.05455(4) 0.24898(4) 0.00633(13) Uani 1 1 d D . .
W5 W -0.20787(5) -0.20672(4) 0.21000(4) 0.00733(13) Uani 1 1 d D . .
W2 W 0.05129(5) 0.24948(4) 0.04623(4) 0.00610(13) Uani 1 1 d D . .
W4 W -0.38695(5) -0.19726(4) 0.00871(4) 0.00666(13) Uani 1 1 d D . .
Cu1 Cu 0.000000 0.500000 0.000000 0.0099(5) Uani 1 2 d S T P
Cu2 Cu 0.000000 0.000000 0.500000 0.0099(5) Uani 1 2 d S T P
O33 O -0.3987(8) 0.1447(6) 0.3880(6) 0.0010(14) Uiso 1 1 d . . .
H33A H -0.481965 0.130798 0.369176 0.00(3) Uiso 1 1 d G . .
H33B H -0.364661 0.216820 0.444816 0.007 Uiso 1 1 d G . .
O29 O -0.2766(8) 0.4528(7) 0.1473(6) 0.0003(15) Uani 1 1 d . . .
H29A H -0.288667 0.503848 0.162829 0.00(4) Uiso 1 1 d G . .
H29B H -0.339577 0.400081 0.163653 0.06(6) Uiso 1 1 d G . .
O6 O 0.2394(8) 0.1032(7) 0.2553(6) 0.0060(16) Uani 1 1 d . U .
O10 O -0.3407(9) -0.1580(7) 0.1697(6) 0.010(2) Uani 1 1 d . . .
O15 O 0.0459(8) 0.3811(7) 0.0382(6) 0.0062(16) Uani 1 1 d . U .
O7 O -0.0661(9) 0.2344(7) 0.1582(6) 0.0086(18) Uani 1 1 d . . .
O11 O -0.4938(9) -0.3596(7) -0.0258(6) 0.0073(17) Uani 1 1 d . U .
O24 O -0.0025(9) -0.1575(7) 0.5015(6) 0.0077(17) Uani 1 1 d . U .
H24A H -0.085837 -0.212573 0.484355 0.012 Uiso 1 1 d GR . .
H24B H 0.025685 -0.142592 0.569031 0.012 Uiso 1 1 d GR . .
O4 O 0.2061(9) 0.3557(7) 0.1939(6) 0.0067(16) Uani 1 1 d . U .
O9 O -0.2178(8) -0.0196(7) 0.0682(6) 0.0057(16) Uani 1 1 d . U .
O1 O 0.0726(8) 0.1157(7) 0.1010(6) 0.0061(16) Uani 1 1 d . U .
H1 H 0.079957 0.039873 0.046172 0.06(6) Uiso 1 1 calc R . .
O5 O 0.0837(9) 0.2289(7) 0.3169(6) 0.011(2) Uani 1 1 d . . .
O13 O -0.0311(9) -0.2141(7) 0.2092(6) 0.0084(18) Uani 1 1 d . U .
O19 O -0.2056(9) -0.1504(8) 0.3547(6) 0.0104(19) Uani 1 1 d . . .
O8 O -0.0822(9) 0.1194(7) -0.0712(6) 0.0099(19) Uani 1 1 d . . .
O20 O 0.1289(9) -0.0041(8) 0.3975(6) 0.011(2) Uani 1 1 d . . .
O17 O -0.5083(9) -0.1350(7) 0.0229(6) 0.0102(18) Uani 1 1 d . U .
O18 O -0.3567(9) -0.2206(7) -0.1383(6) 0.0089(18) Uani 1 1 d . . .
O16 O -0.2043(9) 0.1326(8) 0.2983(6) 0.0114(19) Uani 1 1 d . . .
O22 O 0.2336(9) 0.6415(8) 0.0514(7) 0.016(2) Uani 1 1 d . . .
H22A H 0.248437 0.701356 0.117007 0.024 Uiso 1 1 d GR . .
H22B H 0.251812 0.677327 0.007439 0.024 Uiso 1 1 d GR . .
O21 O 0.2518(9) -0.1195(7) 0.2338(6) 0.0071(17) Uani 1 1 d . U .
O2 O -0.0545(9) -0.0192(7) 0.2294(6) 0.014(2) Uani 1 1 d D . .
O3 O 0.1991(9) 0.2370(7) -0.0257(6) 0.0082(18) Uani 1 1 d . U .
O14 O 0.3729(9) 0.3743(7) 0.3722(6) 0.012(2) Uani 1 1 d . . .
O23 O -0.0333(10) 0.5651(8) 0.1543(7) 0.014(2) Uani 1 1 d . . .
H23A H 0.002470 0.647228 0.185682 0.022 Uiso 1 1 d GR . .
H23B H 0.011086 0.548971 0.198030 0.022 Uiso 1 1 d GR . .
O1AA O -0.6087(9) -0.4611(7) 0.1257(7) 0.012(2) Uani 1 1 d . . .
H1AA H -0.554717 -0.423050 0.191242 0.018 Uiso 1 1 d GR . .
H1AB H -0.668198 -0.529940 0.125500 0.018 Uiso 1 1 d GR . .
O12 O -0.3080(9) -0.3698(7) 0.1533(7) 0.011(2) Uani 1 1 d . . .
O32 O -0.4934(11) 0.0940(9) 0.1997(7) 0.018(2) Uani 1 1 d . U .
H32A H -0.574700 0.089447 0.192016 0.027 Uiso 1 1 d G . .
H32B H -0.479292 0.051084 0.135639 0.027 Uiso 1 1 d G . .
O35 O -0.4881(10) -0.0774(8) 0.3255(7) 0.015(2) Uani 1 1 d . . .
H35A H -0.494565 -0.095611 0.381488 0.022 Uiso 1 1 d G . .
H35B H -0.441976 -0.111636 0.282389 0.022 Uiso 1 1 d G . .
O34 O -0.2464(13) 0.1821(11) 0.5498(8) 0.029(3) Uani 1 1 d . . .
H34A H -0.237545 0.247140 0.609173 0.044 Uiso 1 1 d G . .
H34B H -0.289313 0.116599 0.559829 0.044 Uiso 1 1 d G . .
O28 O 0.4271(11) 0.1376(11) 0.5053(7) 0.032(3) Uani 1 1 d . . .
H28A H 0.395512 0.152725 0.566497 0.048 Uiso 1 1 d G . .
H28B H 0.361072 0.084514 0.449076 0.048 Uiso 1 1 d G . .
O30 O -0.2766(11) 0.3112(10) 0.2095(9) 0.028(3) Uani 1 1 d . . .
H30A H -0.209332 0.327550 0.257106 0.042 Uiso 1 1 d G . .
H30B H -0.246934 0.350044 0.168924 0.042 Uiso 1 1 d G . .
O36 O -0.4819(13) -0.3834(11) 0.3461(9) 0.044(4) Uani 1 1 d . . .
H36A H -0.434685 -0.337809 0.413234 0.066 Uiso 1 1 d G . .
H36B H -0.436970 -0.347793 0.307020 0.066 Uiso 1 1 d G . .
O27 O 0.2261(18) 0.3998(12) 0.6463(9) 0.045(4) Uani 1 1 d . . .
H27A H 0.271162 0.360190 0.608345 0.067 Uiso 1 1 d G . .
H27B H 0.209047 0.439169 0.613051 0.067 Uiso 1 1 d G . .
O25 O 0.121(2) 0.5590(14) 0.3079(13) 0.084(7) Uani 1 1 d . . .
H25A H 0.184141 0.621820 0.303651 0.126 Uiso 1 1 d G . .
H25B H 0.155429 0.554092 0.363573 0.126 Uiso 1 1 d G . .
O31 O -0.3625(18) 0.3596(13) 0.4409(15) 0.084(6) Uani 1 1 d . . .
H31A H -0.396522 0.344309 0.494506 0.126 Uiso 1 1 d G . .
H31B H -0.403336 0.395315 0.420101 0.126 Uiso 1 1 d G . .
O26 O 0.0987(19) 0.4646(17) 0.479(2) 0.145(12) Uani 1 1 d . . .
H26A H 0.151053 0.519951 0.542362 0.217 Uiso 1 1 d G . .
H26B H 0.143935 0.428791 0.436044 0.217 Uiso 1 1 d G . .
H2 H -0.044(2) -0.037(3) 0.165(2) 2(4) Uiso 1 1 d D . .
H3 H 0.257(2) 0.303(3) -0.0149(17) 0.04(5) Uiso 1 1 d D . .

loop_
_atom_site_aniso_label
_atom_site_aniso_U_11
_atom_site_aniso_U_22
_atom_site_aniso_U_33
_atom_site_aniso_U_23
_atom_site_aniso_U_13
_atom_site_aniso_U_12
W1 0.0070(3) 0.0054(2) 0.0074(2) 0.00274(18) -0.00016(18) 0.00195(19)
W3 0.0068(3) 0.0052(2) 0.0071(2) 0.00308(18) 0.00074(18) 0.00259(18)
Cu3 0.0087(11) 0.0060(9) 0.0117(10) 0.0043(8) 0.0030(8) 0.0036(8)
W6 0.0064(3) 0.0056(2) 0.0071(2) 0.00322(18) 0.00048(18) 0.00206(19)
W5 0.0075(3) 0.0064(2) 0.0080(2) 0.00373(18) 0.00061(18) 0.00227(19)
W2 0.0069(3) 0.0046(2) 0.0068(2) 0.00271(18) 0.00059(18) 0.00231(19)
W4 0.0065(3) 0.0055(2) 0.0079(2) 0.00344(18) 0.00049(18) 0.00203(19)
Cu1 0.0117(12) 0.0083(9) 0.0132(10) 0.0061(8) 0.0015(8) 0.0063(8)
Cu2 0.0131(12) 0.0099(10) 0.0088(9) 0.0057(8) 0.0042(8) 0.0054(9)
O29 0.000(4) -0.001(4) 0.002(3) 0.000(3) -0.001(3) -0.001(3)
O6 0.0055(19) 0.0064(18) 0.0062(18) 0.0026(11) 0.0007(10) 0.0029(11)
O10 0.016(5) 0.008(4) 0.004(4) 0.004(3) -0.001(3) 0.001(4)
O15 0.0060(19) 0.0064(18) 0.0063(18) 0.0028(12) 0.0007(10) 0.0027(11)
O7 0.012(5) 0.005(4) 0.008(4) 0.001(3) -0.003(3) 0.004(3)
O11 0.0074(19) 0.0073(19) 0.0072(18) 0.0032(12) 0.0008(10) 0.0030(11)
O24 0.007(2) 0.008(2) 0.009(2) 0.0024(17) 0.0015(17) 0.0054(17)
O4 0.0062(19) 0.0065(18) 0.0069(18) 0.0023(11) 0.0015(10) 0.0030(11)
O9 0.0055(19) 0.0056(18) 0.0061(18) 0.0027(11) 0.0011(10) 0.0024(11)
O1 0.0065(19) 0.0058(18) 0.0063(18) 0.0028(12) 0.0006(10) 0.0027(11)
O5 0.020(5) 0.012(4) 0.008(4) 0.008(3) 0.004(3) 0.009(4)
O13 0.013(4) 0.002(3) 0.009(4) 0.002(3) -0.003(3) 0.002(3)
O19 0.011(5) 0.020(4) 0.008(4) 0.009(4) 0.007(3) 0.011(4)
O8 0.007(5) 0.011(4) 0.009(4) 0.004(3) 0.001(3) 0.000(3)
O20 0.008(5) 0.012(4) 0.010(4) 0.005(3) 0.004(3) 0.001(4)
O17 0.008(2) 0.011(2) 0.011(2) 0.0038(18) 0.0018(17) 0.0053(17)
O18 0.009(5) 0.014(4) 0.010(4) 0.010(3) 0.002(3) 0.006(4)
O16 0.014(5) 0.014(4) 0.011(4) 0.010(3) 0.006(3) 0.007(4)
O22 0.014(5) 0.014(4) 0.017(4) 0.003(4) 0.003(4) 0.007(4)
O21 0.005(2) 0.007(2) 0.009(2) 0.0022(17) 0.0017(17) 0.0040(17)
O2 0.016(5) 0.009(4) 0.010(4) 0.005(3) 0.007(3) -0.003(4)
O3 0.003(4) 0.011(4) 0.014(4) 0.011(3) 0.001(3) 0.000(3)
O14 0.016(5) 0.010(4) 0.006(4) 0.003(3) -0.003(3) 0.001(4)
O23 0.020(5) 0.008(4) 0.016(4) 0.007(4) 0.006(4) 0.004(4)
O1AA 0.009(5) 0.009(4) 0.015(4) 0.006(4) 0.005(3) 0.000(4)
O12 0.008(5) 0.006(4) 0.017(4) 0.007(3) -0.002(3) -0.001(3)
O32 0.020(3) 0.020(3) 0.018(3) 0.0106(19) 0.0022(18) 0.0081(18)
O35 0.017(5) 0.020(5) 0.015(4) 0.008(4) 0.008(4) 0.014(4)
O34 0.047(8) 0.043(6) 0.024(5) 0.026(5) 0.014(5) 0.033(6)
O28 0.022(6) 0.051(7) 0.010(5) 0.006(5) 0.006(4) 0.009(5)
O30 0.020(6) 0.037(6) 0.037(6) 0.025(5) 0.004(5) 0.012(5)
O36 0.037(8) 0.041(7) 0.027(6) 0.005(5) 0.012(5) 0.001(6)
O27 0.085(11) 0.033(7) 0.027(6) 0.005(5) 0.004(6) 0.044(7)
O25 0.124(16) 0.060(10) 0.050(9) -0.024(7) -0.055(10) 0.074(10)
O31 0.081(13) 0.018(7) 0.124(15) 0.010(8) -0.048(11) 0.015(8)
O26 0.049(12) 0.048(11) 0.21(3) -0.047(12) 0.023(14) 0.001(10)

loop_
_atom_type_symbol
_atom_type_description
_atom_type_scat_dispersion_real
_atom_type_scat_dispersion_imag
_atom_type_scat_source
Cu Cu 0.3201 1.2651 'International Tables Vol C Tables 4.2.6.8 and 6.1.1.4'
H H 0.0000 0.0000 'International Tables Vol C Tables 4.2.6.8 and 6.1.1.4'
O O 0.0106 0.0060 'International Tables Vol C Tables 4.2.6.8 and 6.1.1.4'
W W -0.8490 6.8722 'International Tables Vol C Tables 4.2.6.8 and 6.1.1.4'

loop_
_geom_angle_atom_site_label_1
_geom_angle_atom_site_label_2
_geom_angle_atom_site_label_3
_geom_angle
_geom_angle_site_symmetry_1
_geom_angle_site_symmetry_3
O6 W1 O1 80.8(3) . .
O4 W1 O6 155.5(3) . .
O4 W1 O1 75.3(3) . .
O4 W1 O5 93.1(4) . .
O4 W1 O18 89.2(4) . 2
O5 W1 O6 86.3(4) . .
O5 W1 O1 75.8(3) . .
O5 W1 O18 154.7(3) . 2
O18 W1 O6 81.4(3) 2 .
O18 W1 O1 80.4(3) 2 .
O14 W1 O6 101.7(4) . .
O14 W1 O4 102.4(4) . .
O14 W1 O1 177.1(4) . .
O14 W1 O5 102.8(4) . .
O14 W1 O18 101.4(4) . 2
O7 W3 O1 70.3(3) . .
O7 W3 O5 82.8(3) . .
O9 W3 O7 93.0(3) . .
O9 W3 O1 87.8(3) . .
O9 W3 O5 160.8(4) . .
O9 W3 O2 93.9(4) . .
O5 W3 O1 73.1(3) . .
O16 W3 O7 98.2(4) . .
O16 W3 O9 104.9(4) . .
O16 W3 O1 163.6(3) . .
O16 W3 O5 94.3(4) . .
O16 W3 O2 102.6(4) . .
O2 W3 O7 155.6(4) . .
O2 W3 O1 86.6(3) . .
O2 W3 O5 83.1(3) . .
O11 Cu3 O11 180.0 2_445 .
O11 Cu3 O1AA 88.8(4) . 2_445
O11 Cu3 O1AA 91.2(4) 2_445 2_445
O11 Cu3 O1AA 88.8(4) 2_445 .
O11 Cu3 O1AA 91.2(4) . .
O11 Cu3 O12 92.9(3) 2_445 2_445
O11 Cu3 O12 87.1(3) 2_445 .
O11 Cu3 O12 92.9(3) . .
O11 Cu3 O12 87.1(3) . 2_445
O1AA Cu3 O1AA 180.0 . 2_445
O1AA Cu3 O12 82.9(3) 2_445 2_445
O1AA Cu3 O12 97.1(3) . 2_445
O1AA Cu3 O12 97.1(3) 2_445 .
O1AA Cu3 O12 82.9(3) . .
O12 Cu3 O12 180.0 2_445 .
O6 W6 O13 158.2(4) . .
O6 W6 O8 86.5(3) . 2
O6 W6 O2 87.9(3) . .
O13 W6 O8 79.7(3) . 2
O13 W6 O2 72.7(3) . .
O8 W6 O2 77.2(3) 2 .
O20 W6 O6 97.8(3) . .
O20 W6 O13 91.7(3) . .
O20 W6 O8 164.9(4) . 2
O20 W6 O2 88.4(4) . .
O21 W6 O6 101.9(4) . .
O21 W6 O13 95.4(4) . .
O21 W6 O8 91.9(4) . 2
O21 W6 O20 101.4(4) . .
O21 W6 O2 165.0(3) . .
O10 W5 O13 152.4(3) . .
O10 W5 O2 84.5(4) . .
O10 W5 O3 74.5(3) . 2
O13 W5 O2 73.8(3) . .
O13 W5 O3 84.0(3) . 2
O19 W5 O10 98.8(4) . .
O19 W5 O13 98.9(4) . .
O19 W5 O2 92.3(3) . .
O19 W5 O3 167.6(4) . 2
O19 W5 O12 105.3(4) . .
O2 W5 O3 76.8(3) . 2
O12 W5 O10 99.3(4) . .
O12 W5 O13 96.3(4) . .
O12 W5 O2 161.1(3) . .
O12 W5 O3 86.3(3) . 2
O15 W2 O7 100.2(4) . .
O15 W2 O4 94.7(3) . .
O15 W2 O1 165.9(3) . .
O15 W2 O8 102.8(4) . .
O15 W2 O3 101.5(4) . .
O7 W2 O4 81.2(3) . .
O7 W2 O1 71.4(3) . .
O4 W2 O1 73.1(3) . .
O8 W2 O7 93.1(3) . .
O8 W2 O4 162.3(4) . .
O8 W2 O1 89.2(3) . .
O8 W2 O3 95.8(4) . .
O3 W2 O7 154.2(4) . .
O3 W2 O4 83.1(3) . .
O3 W2 O1 84.5(3) . .
O10 W4 O9 79.2(3) . .
O10 W4 O3 73.6(3) . 2
O11 W4 O10 91.2(3) . .
O11 W4 O9 162.8(4) . .
O11 W4 O18 97.3(3) . .
O11 W4 O3 88.0(4) . 2
O9 W4 O3 75.7(3) . 2
O17 W4 O10 97.4(4) . .
O17 W4 O11 101.9(4) . .
O17 W4 O9 93.5(4) . .
O17 W4 O18 101.3(4) . .
O17 W4 O3 166.9(3) . 2
O18 W4 O10 157.3(4) . .
O18 W4 O9 87.0(3) . .
O18 W4 O3 85.7(3) . 2
O15 Cu1 O15 180.0 . 2_565
O15 Cu1 O22 89.5(3) 2_565 .
O15 Cu1 O22 90.5(3) 2_565 2_565
O15 Cu1 O22 90.5(3) . .
O15 Cu1 O22 89.5(3) . 2_565
O22 Cu1 O22 180.0 2_565 .
O23 Cu1 O15 94.0(4) . 2_565
O23 Cu1 O15 86.0(4) . .
O23 Cu1 O15 94.0(4) 2_565 .
O23 Cu1 O15 86.0(4) 2_565 2_565
O23 Cu1 O22 86.2(3) . 2_565
O23 Cu1 O22 86.2(3) 2_565 .
O23 Cu1 O22 93.8(3) 2_565 2_565
O23 Cu1 O22 93.8(3) . .
O23 Cu1 O23 180.0 2_565 .
O24 Cu2 O24 180.0 . 2_556
O24 Cu2 O19 97.7(3) . 2_556
O24 Cu2 O19 82.3(3) . .
O24 Cu2 O19 97.7(3) 2_556 .
O24 Cu2 O19 82.3(3) 2_556 2_556
O19 Cu2 O19 180.0 2_556 .
O20 Cu2 O24 90.3(4) . 2_556
O20 Cu2 O24 89.7(4) . .
O20 Cu2 O24 90.3(4) 2_556 .
O20 Cu2 O24 89.7(4) 2_556 2_556
O20 Cu2 O19 95.8(3) 2_556 2_556
O20 Cu2 O19 95.8(3) . .
O20 Cu2 O19 84.2(3) . 2_556
O20 Cu2 O19 84.2(3) 2_556 .
O20 Cu2 O20 180.0 . 2_556
W6 O6 W1 147.9(5) . .
W5 O10 W4 117.7(5) . .
W2 O15 Cu1 166.2(4) . .
W3 O7 W2 118.6(5) . .
W4 O11 Cu3 142.8(5) . .
W1 O4 W2 114.6(4) . .
W3 O9 W4 137.9(4) . .
W3 O1 W1 95.5(3) . .
W2 O1 W1 96.9(3) . .
W2 O1 W3 97.8(4) . .
W1 O5 W3 115.6(4) . .
W5 O13 W6 116.8(4) . .
W5 O19 Cu2 124.3(4) . .
W2 O8 W6 137.7(4) . 2
W6 O20 Cu2 140.5(5) . .
W4 O18 W1 147.8(5) . 2
W3 O2 W6 138.0(4) . .
W3 O2 W5 125.0(5) . .
W5 O2 W6 95.6(4) . .
W2 O3 W5 124.8(4) . 2
W2 O3 W4 140.7(4) . 2
W4 O3 W5 92.8(3) 2 2
W5 O12 Cu3 129.0(4) . .

loop_
_geom_bond_atom_site_label_1
_geom_bond_atom_site_label_2
_geom_bond_distance
_geom_bond_site_symmetry_2
W1 O6 1.983(8) .
W1 O4 1.868(8) .
W1 O1 2.283(7) .
W1 O5 1.890(9) .
W1 O18 1.961(9) 2
W1 O14 1.726(8) .
W3 O7 1.935(8) .
W3 O9 1.816(7) .
W3 O1 2.253(8) .
W3 O5 2.075(8) .
W3 O16 1.739(9) .
W3 O2 1.911(10) .
Cu3 O11 1.933(8) .
Cu3 O11 1.933(8) 2_445
Cu3 O1AA 2.029(8) 2_445
Cu3 O1AA 2.029(9) .
Cu3 O12 2.373(8) 2_445
Cu3 O12 2.373(8) .
W6 O6 1.863(7) .
W6 O13 1.969(7) .
W6 O8 2.118(7) 2
W6 O20 1.792(7) .
W6 O21 1.742(9) .
W6 O2 2.243(11) .
W5 O10 1.900(10) .
W5 O13 1.925(10) .
W5 O19 1.731(7) .
W5 O2 2.232(7) .
W5 O3 2.294(7) 2
W5 O12 1.752(7) .
W2 O15 1.750(8) .
W2 O7 1.957(8) .
W2 O4 2.105(7) .
W2 O1 2.185(8) .
W2 O8 1.803(7) .
W2 O3 1.870(9) .
W4 O10 1.971(7) .
W4 O11 1.797(7) .
W4 O9 2.105(7) .
W4 O17 1.738(10) .
W4 O18 1.877(7) .
W4 O3 2.279(9) 2
Cu1 O15 1.995(8) .
Cu1 O15 1.995(8) 2_565
Cu1 O22 2.340(9) .
Cu1 O22 2.340(9) 2_565
Cu1 O23 1.947(8) 2_565
Cu1 O23 1.947(8) .
Cu2 O24 2.011(8) 2_556
Cu2 O24 2.011(8) .
Cu2 O19 2.427(8) 2_556
Cu2 O19 2.427(8) .
Cu2 O20 1.930(8) 2_556
Cu2 O20 1.930(8) .
